data_2226990
loop_
_publ_author_name
'Giffin, Nick A.'
'Hendsbee, Arthur D.'
'Masuda, Jason D.'

_publ_section_title
;
 1,3-Bis(2,6-diisopropylphenyl)imidazolidinium tetraphenylborate
 dichloromethane disolvate
;
_journal_coeditor_code LH5077
_journal_issue 8
_journal_name_full 'Acta Crystallographica Section E'
_journal_page_first o2090
_journal_page_last o2091
_journal_paper_doi 10.1107/S1600536810028424
_journal_volume 66
_journal_year 2010
_chemical_formula_iupac 'C27 H39 N2 +, C24 H20 B -, 2C H2 Cl2'
_chemical_formula_moiety 'C27 H39 N2 +, C24 H20 B -, 2(C H2 Cl2)'
_chemical_formula_sum 'C53 H63 B Cl4 N2'
_chemical_formula_weight 880.66
_chemical_melting_point_gt 472
_chemical_melting_point_lt 475
_chemical_name_systematic
;
1,3-Bis(2,6-diisopropylphenyl)imidazolidinium tetraphenylborate
dichloromethane disolvate
;
_space_group_IT_number 9
_symmetry_cell_setting monoclinic
_symmetry_space_group_name_Hall 'C -2yc'
_symmetry_space_group_name_H-M 'C 1 c 1'
_atom_sites_solution_hydrogens geom
_atom_sites_solution_primary direct
_atom_sites_solution_secondary difmap
_audit_creation_method SHELXL-97
_cell_angle_alpha 90.00
_cell_angle_beta 93.7600(10)
_cell_angle_gamma 90.00
_cell_formula_units_Z 4
_cell_length_a 21.4648(14)
_cell_length_b 10.3964(7)
_cell_length_c 22.7524(15)
_cell_measurement_reflns_used 7600
_cell_measurement_temperature 296(2)
_cell_measurement_theta_max 25.76
_cell_measurement_theta_min 2.18
_cell_volume 5066.4(6)
_computing_cell_refinement 'SAINT (Bruker, 2010)'
_computing_data_collection 'APEX2 (Bruker, 2010)'
_computing_data_reduction 'SAINT (Bruker, 2010)'
_computing_molecular_graphics 'ORTEP-3 for Windows (Farrugia, 1997)'
_computing_publication_material 'SHELXTL (Sheldrick, 2008)'
_computing_structure_refinement 'SHELXL97 (Sheldrick, 2008)'
_computing_structure_solution 'SHELXS97 (Sheldrick, 2008)'
_diffrn_ambient_temperature 296(2)
_diffrn_measured_fraction_theta_full 0.991
_diffrn_measured_fraction_theta_max 0.991
_diffrn_measurement_device_type 'Bruker APEXII CCD'
_diffrn_measurement_method '\f and \w scans'
_diffrn_radiation_monochromator graphite
_diffrn_radiation_source 'fine-focus sealed tube'
_diffrn_radiation_type MoK\a
_diffrn_radiation_wavelength 0.71073
_diffrn_reflns_av_R_equivalents 0.0128
_diffrn_reflns_av_sigmaI/netI 0.0192
_diffrn_reflns_limit_h_max 26
_diffrn_reflns_limit_h_min -26
_diffrn_reflns_limit_k_max 12
_diffrn_reflns_limit_k_min -12
_diffrn_reflns_limit_l_max 28
_diffrn_reflns_limit_l_min -22
_diffrn_reflns_number 17851
_diffrn_reflns_theta_full 26.00
_diffrn_reflns_theta_max 26.00
_diffrn_reflns_theta_min 2.18
_exptl_absorpt_coefficient_mu 0.269
_exptl_absorpt_correction_T_max 0.7457
_exptl_absorpt_correction_T_min 0.6752
_exptl_absorpt_correction_type multi-scan
_exptl_absorpt_process_details '(SADABS; Bruker, 2010)'
_exptl_crystal_colour yellow
_exptl_crystal_density_diffrn 1.155
_exptl_crystal_density_method 'not measured'
_exptl_crystal_description block
_exptl_crystal_F_000 1872
_exptl_crystal_size_max .4874
_exptl_crystal_size_mid .3442
_exptl_crystal_size_min .2911
_refine_diff_density_max 0.414
_refine_diff_density_min -0.440
_refine_ls_abs_structure_details 'Flack (1983), 3456 Friedels'
_refine_ls_abs_structure_Flack -0.11(10)
_refine_ls_extinction_method none
_refine_ls_goodness_of_fit_ref 1.352
_refine_ls_hydrogen_treatment constr
_refine_ls_matrix_type full
_refine_ls_number_parameters 549
_refine_ls_number_reflns 8396
_refine_ls_number_restraints 892
_refine_ls_restrained_S_all 1.532
_refine_ls_R_factor_all 0.0717
_refine_ls_R_factor_gt 0.0624
_refine_ls_shift/su_max 0.001
_refine_ls_shift/su_mean 0.000
_refine_ls_structure_factor_coef Fsqd
_refine_ls_weighting_details 'calc w=1/[\s^2^(Fo^2^)+(0.0829P)^2^+1.5238P] where P=(Fo^2^+2Fc^2^)/3'
_refine_ls_weighting_scheme calc
_refine_ls_wR_factor_gt 0.1786
_refine_ls_wR_factor_ref 0.1864
_reflns_number_gt 7118
_reflns_number_total 8396
_reflns_threshold_expression I>2\s(I)
_cod_data_source_file lh5077.cif
_cod_data_source_block I
_cod_original_sg_symbol_Hall 'C -2yc '
_cod_original_sg_symbol_H-M 'C c'
_cod_database_code 2226990
_cod_database_fobs_code 2226990

loop_
_symmetry_equiv_pos_as_xyz
'x, y, z'
'x, -y, z+1/2'
'x+1/2, y+1/2, z'
'x+1/2, -y+1/2, z+1/2'

loop_
_atom_site_type_symbol
_atom_site_label
_atom_site_fract_x
_atom_site_fract_y
_atom_site_fract_z
_atom_site_U_iso_or_equiv
_atom_site_adp_type
_atom_site_calc_flag
_atom_site_refinement_flags
_atom_site_occupancy
_atom_site_disorder_assembly
_atom_site_disorder_group
C C1 0.32237(14) 0.8042(3) 0.34114(15) 0.0434(7) Uani d . 1 . .
H H1 0.2942 0.8353 0.3118 0.052 Uiso calc R 1 . .
C C2 0.39497(16) 0.8011(3) 0.41785(18) 0.0519(9) Uani d . 1 . .
H H2A 0.3814 0.8215 0.4566 0.062 Uiso calc R 1 . .
H H2B 0.4396 0.8151 0.4177 0.062 Uiso calc R 1 . .
C C3 0.37791(15) 0.6632(3) 0.40044(16) 0.0461(8) Uani d . 1 . .
H H3A 0.4129 0.6188 0.3846 0.055 Uiso calc R 1 . .
H H3B 0.3640 0.6149 0.4336 0.055 Uiso calc R 1 . .
C C4 0.36517(16) 1.0162(3) 0.3702(2) 0.0583(6) Uani d U 1 . .
C C5 0.4123(2) 1.0698(4) 0.3383(2) 0.0696(7) Uani d U 1 . .
C C6 0.4195(2) 1.2020(4) 0.3413(3) 0.0763(7) Uani d U 1 . .
H H6 0.4503 1.2417 0.3207 0.092 Uiso calc R 1 . .
C C7 0.3818(2) 1.2746(5) 0.3742(3) 0.0799(8) Uani d U 1 . .
H H7 0.3876 1.3632 0.3757 0.096 Uiso calc R 1 . .
C C8 0.3361(2) 1.2214(4) 0.4047(3) 0.0740(7) Uani d U 1 . .
H H8 0.3109 1.2739 0.4262 0.089 Uiso calc R 1 . .
C C9 0.32666(18) 1.0890(4) 0.4041(2) 0.0657(7) Uani d U 1 . .
C C10 0.4535(2) 0.9890(5) 0.3013(3) 0.0765(7) Uani d U 1 . .
H H10 0.4493 0.8989 0.3130 0.092 Uiso calc R 1 . .
C C11 0.4323(3) 1.0003(8) 0.2363(3) 0.1121(14) Uani d U 1 . .
H H11A 0.4347 1.0885 0.2242 0.168 Uiso calc R 1 . .
H H11B 0.3899 0.9708 0.2303 0.168 Uiso calc R 1 . .
H H11C 0.4588 0.9486 0.2134 0.168 Uiso calc R 1 . .
C C12 0.5217(2) 1.0247(6) 0.3085(3) 0.0886(12) Uani d U 1 . .
H H12A 0.5279 1.1069 0.2906 0.133 Uiso calc R 1 . .
H H12B 0.5460 0.9609 0.2899 0.133 Uiso calc R 1 . .
H H12C 0.5345 1.0291 0.3497 0.133 Uiso calc R 1 . .
C C13 0.27496(19) 1.0312(4) 0.4373(2) 0.0700(7) Uani d U 1 . .
H H13 0.2771 0.9376 0.4325 0.084 Uiso calc R 1 . .
C C14 0.2814(3) 1.0592(6) 0.5022(3) 0.0930(11) Uani d U 1 . .
H H14A 0.3187 1.0193 0.5192 0.139 Uiso calc R 1 . .
H H14B 0.2459 1.0257 0.5206 0.139 Uiso calc R 1 . .
H H14C 0.2839 1.1505 0.5083 0.139 Uiso calc R 1 . .
C C15 0.2115(2) 1.0757(5) 0.4093(3) 0.0831(11) Uani d U 1 . .
H H15A 0.2056 1.1651 0.4178 0.125 Uiso calc R 1 . .
H H15B 0.1788 1.0262 0.4251 0.125 Uiso calc R 1 . .
H H15C 0.2106 1.0635 0.3674 0.125 Uiso calc R 1 . .
C C16 0.29202(19) 0.5791(4) 0.3253(2) 0.0599(6) Uani d U 1 . .
C C17 0.3132(2) 0.5293(4) 0.2739(2) 0.0692(7) Uani d U 1 . .
C C18 0.2803(2) 0.4256(4) 0.2483(2) 0.0752(8) Uani d U 1 . .
H H18 0.2931 0.3896 0.2136 0.090 Uiso calc R 1 . .
C C19 0.2297(2) 0.3767(4) 0.2736(2) 0.0766(8) Uani d U 1 . .
H H19 0.2086 0.3074 0.2558 0.092 Uiso calc R 1 . .
C C20 0.2087(2) 0.4267(4) 0.3249(2) 0.0715(7) Uani d U 1 . .
H H20 0.1740 0.3912 0.3411 0.086 Uiso calc R 1 . .
C C21 0.23988(19) 0.5310(4) 0.3526(2) 0.0623(6) Uani d U 1 . .
C C22 0.2165(2) 0.5901(4) 0.4072(2) 0.0673(7) Uani d U 1 . .
H H22 0.2524 0.6303 0.4287 0.081 Uiso calc R 1 . .
C C23 0.1891(2) 0.4947(5) 0.4486(3) 0.0830(10) Uani d U 1 . .
H H23A 0.1542 0.4517 0.4286 0.125 Uiso calc R 1 . .
H H23B 0.1753 0.5393 0.4823 0.125 Uiso calc R 1 . .
H H23C 0.2203 0.4325 0.4610 0.125 Uiso calc R 1 . .
C C24 0.1694(2) 0.6984(5) 0.3905(3) 0.0860(11) Uani d U 1 . .
H H24A 0.1898 0.7650 0.3698 0.129 Uiso calc R 1 . .
H H24B 0.1536 0.7334 0.4256 0.129 Uiso calc R 1 . .
H H24C 0.1354 0.6642 0.3657 0.129 Uiso calc R 1 . .
C C25 0.3687(3) 0.5847(5) 0.2449(2) 0.0779(8) Uani d U 1 . .
H H25 0.3918 0.6392 0.2740 0.094 Uiso calc R 1 . .
C C26 0.4138(3) 0.4820(6) 0.2250(3) 0.0993(13) Uani d U 1 . .
H H26A 0.4349 0.4427 0.2588 0.149 Uiso calc R 1 . .
H H26B 0.4438 0.5211 0.2011 0.149 Uiso calc R 1 . .
H H26C 0.3908 0.4176 0.2024 0.149 Uiso calc R 1 . .
C C27 0.3473(4) 0.6694(6) 0.1931(3) 0.1047(13) Uani d U 1 . .
H H27A 0.3293 0.6168 0.1618 0.157 Uiso calc R 1 . .
H H27B 0.3825 0.7154 0.1797 0.157 Uiso calc R 1 . .
H H27C 0.3167 0.7295 0.2052 0.157 Uiso calc R 1 . .
C C28 0.56734(17) 0.4344(3) 0.57017(18) 0.0519(7) Uani d U 1 . .
C C29 0.5472(3) 0.3788(4) 0.6212(2) 0.0755(10) Uani d U 1 . .
H H29 0.5109 0.4098 0.6364 0.091 Uiso calc R 1 . .
C C30 0.5791(3) 0.2785(5) 0.6505(3) 0.0988(14) Uani d U 1 . .
H H30 0.5649 0.2456 0.6852 0.119 Uiso calc R 1 . .
C C31 0.6317(3) 0.2287(5) 0.6279(3) 0.1040(15) Uani d U 1 . .
H H31 0.6526 0.1605 0.6467 0.125 Uiso calc R 1 . .
C C32 0.6528(3) 0.2785(5) 0.5786(3) 0.0925(13) Uani d U 1 . .
H H32 0.6886 0.2449 0.5634 0.111 Uiso calc R 1 . .
C C33 0.62107(19) 0.3813(4) 0.5497(2) 0.0685(9) Uani d U 1 . .
H H33 0.6367 0.4149 0.5158 0.082 Uiso calc R 1 . .
C C34 0.54183(14) 0.5733(3) 0.46984(17) 0.0475(6) Uani d U 1 . .
C C35 0.53663(18) 0.4641(4) 0.4336(2) 0.0611(8) Uani d U 1 . .
H H35 0.5308 0.3845 0.4511 0.073 Uiso calc R 1 . .
C C36 0.5398(2) 0.4689(5) 0.3730(2) 0.0739(9) Uani d U 1 . .
H H36 0.5363 0.3936 0.3510 0.089 Uiso calc R 1 . .
C C37 0.5479(2) 0.5841(6) 0.3457(2) 0.0784(10) Uani d U 1 . .
H H37 0.5505 0.5879 0.3051 0.094 Uiso calc R 1 . .
C C38 0.55225(18) 0.6931(5) 0.3788(2) 0.0702(9) Uani d U 1 . .
H H38 0.5575 0.7720 0.3605 0.084 Uiso calc R 1 . .
C C39 0.54900(15) 0.6885(4) 0.43912(19) 0.0570(7) Uani d U 1 . .
H H39 0.5517 0.7650 0.4603 0.068 Uiso calc R 1 . .
C C40 0.45929(16) 0.5707(3) 0.54864(17) 0.0503(7) Uani d U 1 . .
C C41 0.42234(18) 0.4617(4) 0.5400(2) 0.0597(8) Uani d U 1 . .
H H41 0.4411 0.3839 0.5313 0.072 Uiso calc R 1 . .
C C42 0.35757(19) 0.4663(5) 0.5439(2) 0.0717(10) Uani d U 1 . .
H H42 0.3345 0.3909 0.5388 0.086 Uiso calc R 1 . .
C C43 0.3276(2) 0.5772(5) 0.5550(2) 0.0760(10) Uani d U 1 . .
H H43 0.2844 0.5794 0.5566 0.091 Uiso calc R 1 . .
C C44 0.3623(2) 0.6847(5) 0.5637(2) 0.0743(10) Uani d U 1 . .
H H44 0.3428 0.7615 0.5725 0.089 Uiso calc R 1 . .
C C45 0.42724(18) 0.6826(4) 0.5598(2) 0.0631(9) Uani d U 1 . .
H H45 0.4495 0.7590 0.5648 0.076 Uiso calc R 1 . .
C C46 0.57412(16) 0.6805(3) 0.57753(18) 0.0528(7) Uani d U 1 . .
C C47 0.5579(2) 0.7240(5) 0.6326(2) 0.0745(10) Uani d U 1 . .
H H47 0.5218 0.6929 0.6481 0.089 Uiso calc R 1 . .
C C48 0.5949(3) 0.8135(6) 0.6650(3) 0.0917(13) Uani d U 1 . .
H H48 0.5823 0.8418 0.7011 0.110 Uiso calc R 1 . .
C C49 0.6482(3) 0.8594(5) 0.6452(3) 0.0913(13) Uani d U 1 . .
H H49 0.6722 0.9183 0.6674 0.110 Uiso calc R 1 . .
C C50 0.6665(2) 0.8187(4) 0.5921(3) 0.0786(11) Uani d U 1 . .
H H50 0.7034 0.8493 0.5780 0.094 Uiso calc R 1 . .
C C51 0.62988(18) 0.7313(4) 0.5591(2) 0.0615(8) Uani d U 1 . .
H H51 0.6431 0.7052 0.5229 0.074 Uiso calc R 1 . .
C C52 0.1967(3) 0.9707(6) 0.1819(3) 0.109(2) Uani d . 1 . .
H H52B 0.1940 0.8877 0.1624 0.130 Uiso calc R 1 . .
H H52A 0.1664 1.0279 0.1622 0.130 Uiso calc R 1 . .
C C53 0.5164(3) 0.0513(8) 0.5452(3) 0.115(2) Uani d . 1 . .
H H53B 0.5442 0.1185 0.5607 0.138 Uiso calc R 1 . .
H H53A 0.5363 -0.0309 0.5541 0.138 Uiso calc R 1 . .
B B1 0.53552(17) 0.5659(4) 0.54107(19) 0.0459(8) Uani d . 1 . .
Cl Cl1 0.18097(19) 0.9538(4) 0.25374(12) 0.2196(19) Uani d . 1 . .
Cl Cl2 0.26822(14) 1.0308(4) 0.1782(2) 0.230(2) Uani d . 1 . .
Cl Cl3 0.44650(12) 0.0595(2) 0.57959(13) 0.1433(8) Uani d . 1 . .
Cl Cl4 0.50522(12) 0.0685(2) 0.47076(10) 0.1297(7) Uani d . 1 . .
N N1 0.32668(13) 0.6829(2) 0.35495(13) 0.0462(6) Uani d . 1 . .
N N2 0.36081(11) 0.8780(2) 0.37186(13) 0.0442(6) Uani d . 1 . .

loop_
_atom_site_aniso_label
_atom_site_aniso_U_11
_atom_site_aniso_U_22
_atom_site_aniso_U_33
_atom_site_aniso_U_12
_atom_site_aniso_U_13
_atom_site_aniso_U_23
C1 0.0402(14) 0.0456(16) 0.0443(19) 0.0018(12) 0.0016(13) 0.0055(14)
C2 0.0501(17) 0.0423(16) 0.061(2) 0.0011(13) -0.0120(16) -0.0010(15)
C3 0.0454(16) 0.0414(16) 0.051(2) 0.0015(12) -0.0001(14) 0.0040(14)
C4 0.0478(12) 0.0457(11) 0.0807(18) -0.0015(10) -0.0008(10) 0.0059(12)
C5 0.0597(13) 0.0571(11) 0.0923(18) -0.0076(11) 0.0079(12) 0.0098(13)
C6 0.0705(15) 0.0577(11) 0.101(2) -0.0091(12) 0.0120(13) 0.0141(14)
C7 0.0773(16) 0.0564(13) 0.106(2) -0.0047(11) 0.0063(14) 0.0069(13)
C8 0.0679(15) 0.0517(11) 0.103(2) 0.0055(11) 0.0079(13) 0.0004(14)
C9 0.0553(12) 0.0508(11) 0.0909(18) 0.0048(10) 0.0028(11) 0.0037(13)
C10 0.0697(14) 0.0664(15) 0.0950(18) -0.0061(13) 0.0179(12) 0.0091(15)
C11 0.107(3) 0.132(3) 0.0970(18) 0.001(3) 0.004(2) -0.012(3)
C12 0.0680(14) 0.095(3) 0.105(3) -0.0053(18) 0.0219(16) 0.015(2)
C13 0.0604(13) 0.0580(15) 0.0924(17) 0.0066(12) 0.0116(11) 0.0007(15)
C14 0.077(2) 0.112(3) 0.0894(16) 0.001(2) 0.0054(15) 0.004(2)
C15 0.0565(13) 0.096(3) 0.097(3) 0.0003(18) 0.0058(17) 0.001(2)
C16 0.0669(14) 0.0528(14) 0.0585(14) -0.0079(11) -0.0077(10) -0.0048(11)
C17 0.0814(15) 0.0645(15) 0.0605(15) -0.0071(11) -0.0034(11) -0.0080(11)
C18 0.0887(17) 0.0692(16) 0.0664(17) -0.0067(12) -0.0041(13) -0.0160(13)
C19 0.0867(16) 0.0668(16) 0.0742(16) -0.0129(13) -0.0099(13) -0.0131(12)
C20 0.0742(16) 0.0645(15) 0.0743(17) -0.0164(12) -0.0060(13) -0.0075(12)
C21 0.0648(14) 0.0550(14) 0.0656(14) -0.0070(10) -0.0069(10) -0.0036(11)
C22 0.0648(15) 0.0627(15) 0.0740(16) -0.0080(11) 0.0003(12) -0.0079(11)
C23 0.083(2) 0.081(2) 0.086(2) -0.0095(19) 0.0163(19) -0.0005(18)
C24 0.081(2) 0.076(2) 0.101(3) 0.0090(16) 0.007(2) -0.0066(18)
C25 0.0927(17) 0.0788(17) 0.0623(16) -0.0117(12) 0.0057(12) -0.0089(14)
C26 0.107(3) 0.103(3) 0.091(3) 0.005(2) 0.026(2) 0.001(2)
C27 0.138(3) 0.094(3) 0.083(3) 0.001(2) 0.019(2) 0.015(2)
C28 0.0546(15) 0.0444(16) 0.0549(19) -0.0039(12) -0.0088(14) -0.0031(12)
C29 0.097(3) 0.067(2) 0.061(2) -0.0109(18) -0.0046(17) 0.0102(18)
C30 0.139(4) 0.073(3) 0.080(3) -0.017(2) -0.029(2) 0.024(2)
C31 0.133(4) 0.059(2) 0.111(3) 0.007(2) -0.059(3) 0.005(2)
C32 0.092(3) 0.070(2) 0.110(3) 0.026(2) -0.037(2) -0.016(2)
C33 0.0610(19) 0.060(2) 0.082(3) 0.0117(15) -0.0103(15) -0.0099(17)
C34 0.0359(14) 0.0574(14) 0.0495(17) 0.0049(13) 0.0041(13) -0.0002(10)
C35 0.061(2) 0.0652(16) 0.0569(16) -0.0043(17) 0.0035(18) -0.0077(14)
C36 0.066(2) 0.100(2) 0.0559(16) -0.005(2) 0.0018(19) -0.0176(17)
C37 0.060(2) 0.125(2) 0.050(2) 0.002(2) 0.0022(19) 0.0067(14)
C38 0.0514(18) 0.093(2) 0.0668(17) 0.0095(19) 0.0094(18) 0.0248(16)
C39 0.0444(16) 0.0613(14) 0.0660(17) 0.0105(14) 0.0084(16) 0.0087(14)
C40 0.0483(14) 0.0616(15) 0.0416(19) 0.0010(10) 0.0076(14) 0.0062(15)
C41 0.0538(14) 0.0676(16) 0.058(2) -0.0038(13) 0.0069(16) 0.0028(18)
C42 0.0538(14) 0.095(2) 0.066(3) -0.0157(15) 0.0072(18) 0.005(2)
C43 0.0481(17) 0.119(2) 0.063(3) 0.0053(13) 0.0142(18) 0.013(2)
C44 0.0615(15) 0.093(2) 0.070(3) 0.0218(15) 0.015(2) 0.010(2)
C45 0.0595(14) 0.0641(16) 0.067(3) 0.0081(13) 0.0115(18) 0.0081(18)
C46 0.0545(15) 0.0440(16) 0.0599(19) 0.0040(12) 0.0037(14) -0.0047(14)
C47 0.072(2) 0.083(3) 0.070(2) 0.0053(18) 0.0111(17) -0.020(2)
C48 0.098(3) 0.096(3) 0.080(3) 0.012(2) -0.005(2) -0.038(2)
C49 0.102(3) 0.064(2) 0.104(3) -0.005(2) -0.022(2) -0.023(2)
C50 0.072(2) 0.066(2) 0.096(3) -0.0150(17) -0.0113(19) 0.002(2)
C51 0.0600(17) 0.0571(19) 0.067(2) -0.0048(14) 0.0018(15) 0.0026(16)
C52 0.124(5) 0.100(4) 0.094(5) 0.022(3) -0.042(4) -0.013(3)
C53 0.087(4) 0.142(6) 0.111(6) -0.021(3) -0.031(4) 0.005(4)
B1 0.0414(17) 0.0488(19) 0.048(2) 0.0026(14) 0.0048(15) 0.0023(16)
Cl1 0.261(4) 0.315(5) 0.0782(15) 0.095(3) -0.0274(19) -0.015(2)
Cl2 0.1225(17) 0.213(3) 0.342(6) 0.0025(19) -0.077(3) 0.004(3)
Cl3 0.1502(17) 0.1418(17) 0.143(2) -0.0151(12) 0.0490(14) -0.0088(13)
Cl4 0.1669(18) 0.1260(14) 0.0946(13) -0.0198(12) -0.0045(12) -0.0084(10)
N1 0.0494(14) 0.0403(13) 0.0480(17) -0.0017(11) -0.0037(12) 0.0004(12)
N2 0.0376(12) 0.0412(13) 0.0534(18) -0.0028(10) -0.0004(11) 0.0046(12)

loop_
_atom_type_symbol
_atom_type_description
_atom_type_scat_dispersion_real
_atom_type_scat_dispersion_imag
_atom_type_scat_source
C C 0.0033 0.0016 'International Tables Vol C Tables 4.2.6.8 and 6.1.1.4'
H H 0.0000 0.0000 'International Tables Vol C Tables 4.2.6.8 and 6.1.1.4'
N N 0.0061 0.0033 'International Tables Vol C Tables 4.2.6.8 and 6.1.1.4'
B B 0.0013 0.0007 'International Tables Vol C Tables 4.2.6.8 and 6.1.1.4'
Cl Cl 0.1484 0.1585 'International Tables Vol C Tables 4.2.6.8 and 6.1.1.4'

loop_
_geom_angle_atom_site_label_1
_geom_angle_atom_site_label_2
_geom_angle_atom_site_label_3
_geom_angle_site_symmetry_1
_geom_angle_site_symmetry_3
_geom_angle
_geom_angle_publ_flag
N2 C1 N1 . . 114.2(3) ?
N2 C1 H1 . . 122.9 ?
N1 C1 H1 . . 122.9 ?
N2 C2 C3 . . 103.1(3) ?
N2 C2 H2A . . 111.2 ?
C3 C2 H2A . . 111.2 ?
N2 C2 H2B . . 111.2 ?
C3 C2 H2B . . 111.2 ?
H2A C2 H2B . . 109.1 ?
N1 C3 C2 . . 101.9(2) ?
N1 C3 H3A . . 111.4 ?
C2 C3 H3A . . 111.4 ?
N1 C3 H3B . . 111.4 ?
C2 C3 H3B . . 111.4 ?
H3A C3 H3B . . 109.2 ?
C9 C4 C5 . . 123.2(4) ?
C9 C4 N2 . . 119.0(3) ?
C5 C4 N2 . . 117.5(4) ?
C6 C5 C4 . . 116.9(4) ?
C6 C5 C10 . . 120.6(4) ?
C4 C5 C10 . . 122.4(4) ?
C7 C6 C5 . . 120.4(4) ?
C7 C6 H6 . . 119.8 ?
C5 C6 H6 . . 119.8 ?
C8 C7 C6 . . 122.0(4) ?
C8 C7 H7 . . 119.0 ?
C6 C7 H7 . . 119.0 ?
C7 C8 C9 . . 120.5(4) ?
C7 C8 H8 . . 119.7 ?
C9 C8 H8 . . 119.7 ?
C8 C9 C4 . . 116.8(4) ?
C8 C9 C13 . . 120.1(4) ?
C4 C9 C13 . . 123.0(3) ?
C12 C10 C5 . . 113.6(4) ?
C12 C10 C11 . . 108.3(5) ?
C5 C10 C11 . . 110.5(5) ?
C12 C10 H10 . . 108.1 ?
C5 C10 H10 . . 108.1 ?
C11 C10 H10 . . 108.1 ?
C10 C11 H11A . . 109.5 ?
C10 C11 H11B . . 109.5 ?
H11A C11 H11B . . 109.5 ?
C10 C11 H11C . . 109.5 ?
H11A C11 H11C . . 109.5 ?
H11B C11 H11C . . 109.5 ?
C10 C12 H12A . . 109.5 ?
C10 C12 H12B . . 109.5 ?
H12A C12 H12B . . 109.5 ?
C10 C12 H12C . . 109.5 ?
H12A C12 H12C . . 109.5 ?
H12B C12 H12C . . 109.5 ?
C14 C13 C9 . . 113.0(4) ?
C14 C13 C15 . . 111.9(4) ?
C9 C13 C15 . . 109.5(4) ?
C14 C13 H13 . . 107.4 ?
C9 C13 H13 . . 107.4 ?
C15 C13 H13 . . 107.4 ?
C13 C14 H14A . . 109.5 ?
C13 C14 H14B . . 109.5 ?
H14A C14 H14B . . 109.5 ?
C13 C14 H14C . . 109.5 ?
H14A C14 H14C . . 109.5 ?
H14B C14 H14C . . 109.5 ?
C13 C15 H15A . . 109.5 ?
C13 C15 H15B . . 109.5 ?
H15A C15 H15B . . 109.5 ?
C13 C15 H15C . . 109.5 ?
H15A C15 H15C . . 109.5 ?
H15B C15 H15C . . 109.5 ?
C17 C16 C21 . . 123.7(4) ?
C17 C16 N1 . . 119.0(4) ?
C21 C16 N1 . . 117.2(4) ?
C16 C17 C18 . . 117.3(5) ?
C16 C17 C25 . . 122.6(4) ?
C18 C17 C25 . . 120.1(5) ?
C19 C18 C17 . . 120.4(5) ?
C19 C18 H18 . . 119.8 ?
C17 C18 H18 . . 119.8 ?
C18 C19 C20 . . 122.2(4) ?
C18 C19 H19 . . 118.9 ?
C20 C19 H19 . . 118.9 ?
C19 C20 C21 . . 119.9(5) ?
C19 C20 H20 . . 120.1 ?
C21 C20 H20 . . 120.1 ?
C20 C21 C16 . . 116.5(4) ?
C20 C21 C22 . . 120.8(4) ?
C16 C21 C22 . . 122.6(3) ?
C21 C22 C23 . . 114.3(4) ?
C21 C22 C24 . . 110.2(4) ?
C23 C22 C24 . . 110.9(4) ?
C21 C22 H22 . . 107.1 ?
C23 C22 H22 . . 107.1 ?
C24 C22 H22 . . 107.1 ?
C22 C23 H23A . . 109.5 ?
C22 C23 H23B . . 109.5 ?
H23A C23 H23B . . 109.5 ?
C22 C23 H23C . . 109.5 ?
H23A C23 H23C . . 109.5 ?
H23B C23 H23C . . 109.5 ?
C22 C24 H24A . . 109.5 ?
C22 C24 H24B . . 109.5 ?
H24A C24 H24B . . 109.5 ?
C22 C24 H24C . . 109.5 ?
H24A C24 H24C . . 109.5 ?
H24B C24 H24C . . 109.5 ?
C17 C25 C27 . . 110.6(5) ?
C17 C25 C26 . . 113.3(4) ?
C27 C25 C26 . . 109.8(5) ?
C17 C25 H25 . . 107.6 ?
C27 C25 H25 . . 107.6 ?
C26 C25 H25 . . 107.6 ?
C25 C26 H26A . . 109.5 ?
C25 C26 H26B . . 109.5 ?
H26A C26 H26B . . 109.5 ?
C25 C26 H26C . . 109.5 ?
H26A C26 H26C . . 109.5 ?
H26B C26 H26C . . 109.5 ?
C25 C27 H27A . . 109.5 ?
C25 C27 H27B . . 109.5 ?
H27A C27 H27B . . 109.5 ?
C25 C27 H27C . . 109.5 ?
H27A C27 H27C . . 109.5 ?
H27B C27 H27C . . 109.5 ?
C29 C28 C33 . . 115.2(4) ?
C29 C28 B1 . . 122.5(4) ?
C33 C28 B1 . . 121.8(4) ?
C28 C29 C30 . . 122.7(5) ?
C28 C29 H29 . . 118.7 ?
C30 C29 H29 . . 118.7 ?
C31 C30 C29 . . 119.6(6) ?
C31 C30 H30 . . 120.2 ?
C29 C30 H30 . . 120.2 ?
C32 C31 C30 . . 120.0(5) ?
C32 C31 H31 . . 120.0 ?
C30 C31 H31 . . 120.0 ?
C31 C32 C33 . . 120.3(6) ?
C31 C32 H32 . . 119.9 ?
C33 C32 H32 . . 119.9 ?
C28 C33 C32 . . 122.3(5) ?
C28 C33 H33 . . 118.9 ?
C32 C33 H33 . . 118.9 ?
C39 C34 C35 . . 113.9(4) ?
C39 C34 B1 . . 123.6(3) ?
C35 C34 B1 . . 122.4(3) ?
C36 C35 C34 . . 123.3(4) ?
C36 C35 H35 . . 118.4 ?
C34 C35 H35 . . 118.4 ?
C37 C36 C35 . . 120.1(5) ?
C37 C36 H36 . . 120.0 ?
C35 C36 H36 . . 120.0 ?
C36 C37 C38 . . 118.9(5) ?
C36 C37 H37 . . 120.6 ?
C38 C37 H37 . . 120.6 ?
C37 C38 C39 . . 121.1(4) ?
C37 C38 H38 . . 119.5 ?
C39 C38 H38 . . 119.5 ?
C38 C39 C34 . . 122.8(4) ?
C38 C39 H39 . . 118.6 ?
C34 C39 H39 . . 118.6 ?
C45 C40 C41 . . 115.2(3) ?
C45 C40 B1 . . 123.4(3) ?
C41 C40 B1 . . 121.2(3) ?
C42 C41 C40 . . 121.5(4) ?
C42 C41 H41 . . 119.2 ?
C40 C41 H41 . . 119.2 ?
C43 C42 C41 . . 121.8(4) ?
C43 C42 H42 . . 119.1 ?
C41 C42 H42 . . 119.1 ?
C44 C43 C42 . . 117.9(4) ?
C44 C43 H43 . . 121.0 ?
C42 C43 H43 . . 121.0 ?
C43 C44 C45 . . 121.3(4) ?
C43 C44 H44 . . 119.4 ?
C45 C44 H44 . . 119.4 ?
C40 C45 C44 . . 122.2(4) ?
C40 C45 H45 . . 118.9 ?
C44 C45 H45 . . 118.9 ?
C47 C46 C51 . . 114.5(4) ?
C47 C46 B1 . . 122.7(4) ?
C51 C46 B1 . . 122.4(4) ?
C48 C47 C46 . . 121.3(5) ?
C48 C47 H47 . . 119.3 ?
C46 C47 H47 . . 119.3 ?
C49 C48 C47 . . 121.6(5) ?
C49 C48 H48 . . 119.2 ?
C47 C48 H48 . . 119.2 ?
C50 C49 C48 . . 119.3(5) ?
C50 C49 H49 . . 120.3 ?
C48 C49 H49 . . 120.3 ?
C49 C50 C51 . . 119.6(5) ?
C49 C50 H50 . . 120.2 ?
C51 C50 H50 . . 120.2 ?
C50 C51 C46 . . 123.5(5) ?
C50 C51 H51 . . 118.3 ?
C46 C51 H51 . . 118.3 ?
Cl2 C52 Cl1 . . 109.2(4) ?
Cl2 C52 H52B . . 109.8 ?
Cl1 C52 H52B . . 109.8 ?
Cl2 C52 H52A . . 109.8 ?
Cl1 C52 H52A . . 109.8 ?
H52B C52 H52A . . 108.3 ?
Cl4 C53 Cl3 . . 111.8(3) ?
Cl4 C53 H53B . . 109.3 ?
Cl3 C53 H53B . . 109.3 ?
Cl4 C53 H53A . . 109.3 ?
Cl3 C53 H53A . . 109.3 ?
H53B C53 H53A . . 107.9 ?
C46 B1 C34 . . 113.2(3) ?
C46 B1 C28 . . 102.5(3) ?
C34 B1 C28 . . 112.2(3) ?
C46 B1 C40 . . 113.2(3) ?
C34 B1 C40 . . 104.4(3) ?
C28 B1 C40 . . 111.7(3) ?
C1 N1 C16 . . 125.6(3) ?
C1 N1 C3 . . 110.0(3) ?
C16 N1 C3 . . 123.9(3) ?
C1 N2 C4 . . 128.0(3) ?
C1 N2 C2 . . 109.3(2) ?
C4 N2 C2 . . 122.0(3) ?

loop_
_geom_bond_atom_site_label_1
_geom_bond_atom_site_label_2
_geom_bond_site_symmetry_2
_geom_bond_distance
_geom_bond_publ_flag
C1 N2 . 1.297(4) ?
C1 N1 . 1.301(4) ?
C1 H1 . 0.9300 ?
C2 N2 . 1.474(4) ?
C2 C3 . 1.526(5) ?
C2 H2A . 0.9700 ?
C2 H2B . 0.9700 ?
C3 N1 . 1.474(4) ?
C3 H3A . 0.9700 ?
C3 H3B . 0.9700 ?
C4 C9 . 1.391(6) ?
C4 C5 . 1.398(6) ?
C4 N2 . 1.441(5) ?
C5 C6 . 1.385(6) ?
C5 C10 . 1.514(7) ?
C6 C7 . 1.366(7) ?
C6 H6 . 0.9300 ?
C7 C8 . 1.357(7) ?
C7 H7 . 0.9300 ?
C8 C9 . 1.392(6) ?
C8 H8 . 0.9300 ?
C9 C13 . 1.507(7) ?
C10 C12 . 1.509(6) ?
C10 C11 . 1.523(9) ?
C10 H10 . 0.9800 ?
C11 H11A . 0.9600 ?
C11 H11B . 0.9600 ?
C11 H11C . 0.9600 ?
C12 H12A . 0.9600 ?
C12 H12B . 0.9600 ?
C12 H12C . 0.9600 ?
C13 C14 . 1.503(8) ?
C13 C15 . 1.536(6) ?
C13 H13 . 0.9800 ?
C14 H14A . 0.9600 ?
C14 H14B . 0.9600 ?
C14 H14C . 0.9600 ?
C15 H15A . 0.9600 ?
C15 H15B . 0.9600 ?
C15 H15C . 0.9600 ?
C16 C17 . 1.381(7) ?
C16 C21 . 1.407(7) ?
C16 N1 . 1.452(4) ?
C17 C18 . 1.396(6) ?
C17 C25 . 1.514(7) ?
C18 C19 . 1.361(8) ?
C18 H18 . 0.9300 ?
C19 C20 . 1.381(7) ?
C19 H19 . 0.9300 ?
C20 C21 . 1.401(6) ?
C20 H20 . 0.9300 ?
C21 C22 . 1.502(7) ?
C22 C23 . 1.513(7) ?
C22 C24 . 1.544(6) ?
C22 H22 . 0.9800 ?
C23 H23A . 0.9600 ?
C23 H23B . 0.9600 ?
C23 H23C . 0.9600 ?
C24 H24A . 0.9600 ?
C24 H24B . 0.9600 ?
C24 H24C . 0.9600 ?
C25 C27 . 1.518(8) ?
C25 C26 . 1.530(8) ?
C25 H25 . 0.9800 ?
C26 H26A . 0.9600 ?
C26 H26B . 0.9600 ?
C26 H26C . 0.9600 ?
C27 H27A . 0.9600 ?
C27 H27B . 0.9600 ?
C27 H27C . 0.9600 ?
C28 C29 . 1.390(6) ?
C28 C33 . 1.386(6) ?
C28 B1 . 1.648(5) ?
C29 C30 . 1.393(7) ?
C29 H29 . 0.9300 ?
C30 C31 . 1.372(10) ?
C30 H30 . 0.9300 ?
C31 C32 . 1.340(10) ?
C31 H31 . 0.9300 ?
C32 C33 . 1.407(7) ?
C32 H32 . 0.9300 ?
C33 H33 . 0.9300 ?
C34 C39 . 1.400(5) ?
C34 C35 . 1.403(5) ?
C34 B1 . 1.637(6) ?
C35 C36 . 1.384(7) ?
C35 H35 . 0.9300 ?
C36 C37 . 1.367(7) ?
C36 H36 . 0.9300 ?
C37 C38 . 1.362(7) ?
C37 H37 . 0.9300 ?
C38 C39 . 1.378(6) ?
C38 H38 . 0.9300 ?
C39 H39 . 0.9300 ?
C40 C45 . 1.383(5) ?
C40 C41 . 1.390(5) ?
C40 B1 . 1.657(5) ?
C41 C42 . 1.400(6) ?
C41 H41 . 0.9300 ?
C42 C43 . 1.352(7) ?
C42 H42 . 0.9300 ?
C43 C44 . 1.350(7) ?
C43 H43 . 0.9300 ?
C44 C45 . 1.403(6) ?
C44 H44 . 0.9300 ?
C45 H45 . 0.9300 ?
C46 C47 . 1.397(6) ?
C46 C51 . 1.397(6) ?
C46 B1 . 1.645(5) ?
C47 C48 . 1.401(7) ?
C47 H47 . 0.9300 ?
C48 C49 . 1.344(9) ?
C48 H48 . 0.9300 ?
C49 C50 . 1.362(8) ?
C49 H49 . 0.9300 ?
C50 C51 . 1.389(6) ?
C50 H50 . 0.9300 ?
C51 H51 . 0.9300 ?
C52 Cl2 . 1.665(8) ?
C52 Cl1 . 1.699(9) ?
C52 H52B . 0.9700 ?
C52 H52A . 0.9700 ?
C53 Cl4 . 1.705(8) ?
C53 Cl3 . 1.739(8) ?
C53 H53B . 0.9700 ?
C53 H53A . 0.9700 ?

loop_
_geom_hbond_atom_site_label_D
_geom_hbond_atom_site_label_H
_geom_hbond_atom_site_label_A
_geom_hbond_site_symmetry_A
_geom_hbond_distance_DH
_geom_hbond_distance_HA
_geom_hbond_distance_DA
_geom_hbond_angle_DHA
C3 H3A Cg2 . 0.97 2.87 3.677(4) 141
C3 H3B Cg3 . 0.97 2.75 3.562(4) 141
C52 H52A Cg1 4_464 0.97 2.44 3.406(7) 171
C52 H52B Cg4 4_464 0.97 2.62 3.434(7) 141
C53 H53A Cg4 1_545 0.97 2.88 3.818(8) 162
C53 H53B Cg1 . 0.97 2.63 3.585(8) 169

loop_
_cod_related_entry_id
_cod_related_entry_database
_cod_related_entry_code
1 ChemSpider 30656164
